data_4125716
loop_
_publ_author_name
'Kato, Reizo'
'Cui, HengBo'
'Tsumuraya, Takao'
'Miyazaki, Tsuyoshi'
'Suzumura, Yoshikazu'

_publ_section_title
;
 Emergence of the Dirac Electron System in a Single-Component Molecular
 Conductor under High Pressure.
;
_journal_issue 5
_journal_name_full 'Journal of the American Chemical Society'
_journal_page_first 1770
_journal_page_last 1773
_journal_paper_doi 10.1021/jacs.6b12187
_journal_volume 139
_journal_year 2017
_chemical_formula_moiety 'C8 H8 Pd S8 '
_chemical_formula_sum 'C8 H8 Pd S8'
_chemical_formula_weight 467.03
_space_group_IT_number 14
_symmetry_cell_setting monoclinic
_symmetry_Int_Tables_number 14
_symmetry_space_group_name_Hall '-P 2yn'
_symmetry_space_group_name_H-M 'P 1 21/n 1'
_cell_angle_alpha 90.0000
_cell_angle_beta 111.556(8)
_cell_angle_gamma 90.0000
_cell_formula_units_Z 4
_cell_length_a 17.846(10)
_cell_length_b 4.728(3)
_cell_length_c 18.465(11)
_cell_measurement_reflns_used 3047
_cell_measurement_temperature 298.0
_cell_measurement_theta_max 31.1
_cell_measurement_theta_min 2.5
_cell_volume 1449.0(15)
_computing_cell_refinement DTREK
_computing_data_collection DTREK
_computing_data_reduction CrystalStructure
_computing_publication_material 'CrystalStructure 3.8'
_computing_structure_refinement SHELXL
_computing_structure_solution SIR92
_diffrn_ambient_temperature 298(2)
_diffrn_detector_area_resol_mean 7.31
_diffrn_measured_fraction_theta_full 0.983
_diffrn_measured_fraction_theta_max 0.983
_diffrn_measurement_device_type 'Rigaku Mercury'
_diffrn_measurement_method \w
_diffrn_radiation_type 'Mo K\a'
_diffrn_radiation_wavelength 0.71075
_diffrn_reflns_av_R_equivalents 0.043
_diffrn_reflns_limit_h_max 23
_diffrn_reflns_limit_h_min -23
_diffrn_reflns_limit_k_max 5
_diffrn_reflns_limit_k_min -6
_diffrn_reflns_limit_l_max 23
_diffrn_reflns_limit_l_min -23
_diffrn_reflns_number 13439
_diffrn_reflns_theta_full 27.49
_diffrn_reflns_theta_max 27.49
_exptl_absorpt_coefficient_mu 2.406
_exptl_absorpt_correction_T_max 0.6448
_exptl_absorpt_correction_T_min 0.6448
_exptl_absorpt_correction_type empirical
_exptl_crystal_colour black
_exptl_crystal_density_diffrn 2.141
_exptl_crystal_density_method 'not measured'
_exptl_crystal_description plate
_exptl_crystal_F_000 920.00
_exptl_crystal_size_max 0.12
_exptl_crystal_size_mid 0.04
_exptl_crystal_size_min 0.03
_refine_diff_density_max 0.56
_refine_diff_density_min -0.76
_refine_ls_extinction_method none
_refine_ls_goodness_of_fit_ref 1.092
_refine_ls_hydrogen_treatment refall
_refine_ls_number_parameters 158
_refine_ls_number_reflns 3266
_refine_ls_R_factor_gt 0.0346
_refine_ls_shift/su_max 0.0000
_refine_ls_structure_factor_coef Fsqd
_refine_ls_weighting_details 'w = 1/[\s^2^(Fo^2^)+(0.0000P)^2^+4.8882P] where P=(Fo^2^+2Fc^2^)/3'
_refine_ls_weighting_scheme calc
_refine_ls_wR_factor_ref 0.0798
_reflns_number_gt 2479
_reflns_number_total 3266
_reflns_threshold_expression F^2^>2.0\s(F^2^)
_cod_data_source_file ja6b12187_si_001.cif
_cod_data_source_block '__70Pddddt220161108'
_cod_original_cell_volume 1449.1(14)
_cod_original_formula_sum 'C8 H8 Pd S8 '
_cod_database_code 4125716

loop_
_symmetry_equiv_pos_site_id
_symmetry_equiv_pos_as_xyz
1 +X,+Y,+Z
2 1/2-X,1/2+Y,1/2-Z
3 -X,-Y,-Z
4 1/2+X,1/2-Y,1/2+Z

loop_
_atom_site_label
_atom_site_type_symbol
_atom_site_fract_x
_atom_site_fract_y
_atom_site_fract_z
_atom_site_U_iso_or_equiv
_atom_site_adp_type
_atom_site_occupancy
_atom_site_symmetry_multiplicity
_atom_site_calc_flag
_atom_site_refinement_flags
Pd(1) Pd 0.5000 0.5000 1.0000 0.03632(14) Uani 1.00 2 d S
Pd(2) Pd 1.0000 1.0000 1.0000 0.03435(13) Uani 1.00 2 d S
S(1) S 0.54757(7) 0.6277(3) 0.90689(7) 0.0463(3) Uani 1.00 1 d .
S(2) S 0.38950(7) 0.7650(2) 0.93749(7) 0.0419(2) Uani 1.00 1 d .
S(3) S 0.50139(8) 0.9609(3) 0.76806(7) 0.0494(3) Uani 1.00 1 d .
S(4) S 0.32717(7) 1.1204(3) 0.80041(7) 0.0450(3) Uani 1.00 1 d .
S(5) S 0.93494(7) 0.7662(2) 0.88755(7) 0.0410(2) Uani 1.00 1 d .
S(6) S 0.91062(7) 0.8132(2) 1.04757(7) 0.0419(2) Uani 1.00 1 d .
S(7) S 0.79833(7) 0.3943(2) 0.82162(7) 0.0430(2) Uani 1.00 1 d .
S(8) S 0.77181(8) 0.4542(3) 0.99797(7) 0.0481(3) Uani 1.00 1 d .
C(1) C 0.4750(2) 0.8401(9) 0.8449(2) 0.0348(9) Uani 1.00 1 d .
C(2) C 0.4050(2) 0.9008(9) 0.8588(2) 0.0348(9) Uani 1.00 1 d .
C(3) C 0.4205(2) 1.1865(11) 0.7107(2) 0.0488(12) Uani 1.00 1 d .
C(4) C 0.3390(2) 1.0935(11) 0.7072(2) 0.0454(11) Uani 1.00 1 d .
C(5) C 0.8583(2) 0.5949(9) 0.9023(2) 0.0321(9) Uani 1.00 1 d .
C(6) C 0.8474(2) 0.6120(9) 0.9735(2) 0.0330(9) Uani 1.00 1 d .
C(7) C 0.7059(2) 0.3631(11) 0.8386(2) 0.0450(11) Uani 1.00 1 d .
C(8) C 0.7191(2) 0.2282(10) 0.9168(2) 0.0451(11) Uani 1.00 1 d .
H(1) H 0.4305 1.3762 0.7321 0.059 Uiso 1.00 1 c R
H(2) H 0.4202 1.1947 0.6581 0.059 Uiso 1.00 1 c R
H(3) H 0.3303 0.8987 0.6895 0.055 Uiso 1.00 1 c R
H(4) H 0.2982 1.2086 0.6693 0.055 Uiso 1.00 1 c R
H(5) H 0.6825 0.5494 0.8367 0.054 Uiso 1.00 1 c R
H(6) H 0.6681 0.2495 0.7976 0.054 Uiso 1.00 1 c R
H(7) H 0.7496 0.0549 0.9214 0.054 Uiso 1.00 1 c R
H(8) H 0.6673 0.1784 0.9190 0.054 Uiso 1.00 1 c R

loop_
_atom_site_aniso_label
_atom_site_aniso_U_11
_atom_site_aniso_U_22
_atom_site_aniso_U_33
_atom_site_aniso_U_12
_atom_site_aniso_U_13
_atom_site_aniso_U_23
Pd(1) 0.0364(2) 0.0428(3) 0.0294(2) 0.0026(2) 0.0117(2) 0.0042(2)
Pd(2) 0.0298(2) 0.0356(2) 0.0357(2) -0.0007(2) 0.0097(2) -0.0014(2)
S(1) 0.0387(6) 0.0631(8) 0.0408(6) 0.0121(6) 0.0188(5) 0.0127(6)
S(2) 0.0394(6) 0.0546(7) 0.0356(5) 0.0070(5) 0.0183(5) 0.0085(5)
S(3) 0.0396(6) 0.0692(9) 0.0443(6) 0.0020(6) 0.0213(5) 0.0151(6)
S(4) 0.0427(6) 0.0557(8) 0.0377(6) 0.0127(6) 0.0159(5) 0.0069(5)
S(5) 0.0367(6) 0.0508(7) 0.0378(6) -0.0069(5) 0.0161(5) -0.0048(5)
S(6) 0.0408(6) 0.0509(7) 0.0346(5) -0.0073(5) 0.0145(5) -0.0052(5)
S(7) 0.0371(6) 0.0553(7) 0.0360(6) -0.0064(5) 0.0127(5) -0.0073(5)
S(8) 0.0424(6) 0.0665(9) 0.0363(6) -0.0128(6) 0.0156(5) 0.0020(6)
C(1) 0.032(2) 0.040(2) 0.031(2) -0.0057(19) 0.0095(17) -0.0034(19)
C(2) 0.035(2) 0.037(2) 0.031(2) -0.0032(19) 0.0103(18) -0.0030(19)
C(3) 0.048(2) 0.054(3) 0.043(2) -0.004(2) 0.014(2) 0.014(2)
C(4) 0.044(2) 0.057(3) 0.033(2) 0.008(2) 0.012(2) -0.000(2)
C(5) 0.030(2) 0.033(2) 0.032(2) 0.0061(18) 0.0094(17) -0.0008(18)
C(6) 0.029(2) 0.034(2) 0.033(2) 0.0024(18) 0.0074(17) 0.0022(18)
C(7) 0.032(2) 0.054(3) 0.043(2) -0.002(2) 0.007(2) -0.008(2)
C(8) 0.043(2) 0.042(2) 0.053(2) 0.001(2) 0.020(2) 0.004(2)

loop_
_atom_type_symbol
_atom_type_description
_atom_type_scat_dispersion_real
_atom_type_scat_dispersion_imag
_atom_type_scat_source
C C 0.003 0.002
;
International Tables for Crystallography
(1992, Vol. C, Tables 4.2.6.8 and 6.1.1.4)
;
H H 0.000 0.000
;
International Tables for Crystallography
(1992, Vol. C, Table 6.1.1.4)
;
S S 0.125 0.123
;
International Tables for Crystallography
(1992, Vol. C, Tables 4.2.6.8 and 6.1.1.4)
;
Pd Pd -0.999 1.007
;
International Tables for Crystallography
(1992, Vol. C, Tables 4.2.6.8 and 6.1.1.4)
;

loop_
_geom_angle_atom_site_label_1
_geom_angle_atom_site_label_2
_geom_angle_atom_site_label_3
_geom_angle
_geom_angle_publ_flag
_geom_angle_site_symmetry_1
_geom_angle_site_symmetry_3
S(1) Pd(1) S(1) 180.00(6) yes . 3_667
S(1) Pd(1) S(2) 87.97(4) yes . .
S(1) Pd(1) S(2) 92.03(4) yes . 3_667
S(1) Pd(1) S(2) 92.03(4) yes 3_667 .
S(1) Pd(1) S(2) 87.97(4) yes 3_667 3_667
S(2) Pd(1) S(2) 180.00(6) yes . 3_667
S(5) Pd(2) S(5) 180.00(6) yes . 3_777
S(5) Pd(2) S(6) 88.18(4) yes . .
S(5) Pd(2) S(6) 91.82(4) yes . 3_777
S(5) Pd(2) S(6) 91.82(4) yes 3_777 .
S(5) Pd(2) S(6) 88.18(4) yes 3_777 3_777
S(6) Pd(2) S(6) 180.00(6) yes . 3_777
Pd(1) S(1) C(1) 105.25(18) yes . .
Pd(1) S(2) C(2) 105.07(16) yes . .
C(1) S(3) C(3) 106.0(2) yes . .
C(2) S(4) C(4) 101.5(2) yes . .
Pd(2) S(5) C(5) 104.99(15) yes . .
Pd(2) S(6) C(6) 105.00(18) yes . .
C(5) S(7) C(7) 102.1(2) yes . .
C(6) S(8) C(8) 104.8(2) yes . .
S(1) C(1) S(3) 111.9(2) yes . .
S(1) C(1) C(2) 120.6(3) yes . .
S(3) C(1) C(2) 127.5(3) yes . .
S(2) C(2) S(4) 114.1(2) yes . .
S(2) C(2) C(1) 121.1(3) yes . .
S(4) C(2) C(1) 124.7(3) yes . .
S(3) C(3) C(4) 114.1(3) yes . .
S(4) C(4) C(3) 112.8(3) yes . .
S(5) C(5) S(7) 113.4(2) yes . .
S(5) C(5) C(6) 121.5(3) yes . .
S(7) C(5) C(6) 125.1(3) yes . .
S(6) C(6) S(8) 112.2(2) yes . .
S(6) C(6) C(5) 120.3(3) yes . .
S(8) C(6) C(5) 127.4(3) yes . .
S(7) C(7) C(8) 111.7(3) yes . .
S(8) C(8) C(7) 113.2(3) yes . .
S(3) C(3) H(1) 108.7 no . .
S(3) C(3) H(2) 108.7 no . .
C(4) C(3) H(1) 108.7 no . .
C(4) C(3) H(2) 108.7 no . .
H(1) C(3) H(2) 107.6 no . .
S(4) C(4) H(3) 109.0 no . .
S(4) C(4) H(4) 109.0 no . .
C(3) C(4) H(3) 109.0 no . .
C(3) C(4) H(4) 109.0 no . .
H(3) C(4) H(4) 107.8 no . .
S(7) C(7) H(5) 109.3 no . .
S(7) C(7) H(6) 109.3 no . .
C(8) C(7) H(5) 109.3 no . .
C(8) C(7) H(6) 109.3 no . .
H(5) C(7) H(6) 107.9 no . .
S(8) C(8) H(7) 108.9 no . .
S(8) C(8) H(8) 108.9 no . .
C(7) C(8) H(7) 108.9 no . .
C(7) C(8) H(8) 108.9 no . .
H(7) C(8) H(8) 107.7 no . .

loop_
_geom_bond_atom_site_label_1
_geom_bond_atom_site_label_2
_geom_bond_distance
_geom_bond_publ_flag
_geom_bond_site_symmetry_2
Pd(1) S(1) 2.2614(14) yes .
Pd(1) S(1) 2.2614(14) yes 3_667
Pd(1) S(2) 2.2623(11) yes .
Pd(1) S(2) 2.2623(11) yes 3_667
Pd(2) S(5) 2.2606(11) yes .
Pd(2) S(5) 2.2606(11) yes 3_777
Pd(2) S(6) 2.2640(14) yes .
Pd(2) S(6) 2.2640(14) yes 3_777
S(1) C(1) 1.704(4) yes .
S(2) C(2) 1.701(5) yes .
S(3) C(1) 1.747(5) yes .
S(3) C(3) 1.795(4) yes .
S(4) C(2) 1.752(4) yes .
S(4) C(4) 1.815(5) yes .
S(5) C(5) 1.695(5) yes .
S(6) C(6) 1.708(4) yes .
S(7) C(5) 1.759(4) yes .
S(7) C(7) 1.795(5) yes .
S(8) C(6) 1.740(5) yes .
S(8) C(8) 1.799(4) yes .
C(1) C(2) 1.395(7) yes .
C(3) C(4) 1.497(7) yes .
C(5) C(6) 1.400(6) yes .
C(7) C(8) 1.516(7) yes .
C(3) H(1) 0.970 no .
C(3) H(2) 0.970 no .
C(4) H(3) 0.970 no .
C(4) H(4) 0.970 no .
C(7) H(5) 0.970 no .
C(7) H(6) 0.970 no .
C(8) H(7) 0.970 no .
C(8) H(8) 0.970 no .

loop_
_geom_contact_atom_site_label_1
_geom_contact_atom_site_label_2
_geom_contact_distance
_geom_contact_site_symmetry_2
S(1) C(8) 3.545(5) .
S(4) S(4) 3.5879(17) 2_546
S(4) S(4) 3.5879(17) 2_556
S(7) S(7) 3.4939(17) 2_646
S(7) S(7) 3.4939(17) 2_656
C(8) S(1) 3.545(5) .
S(1) H(1) 3.353 1_545
S(1) H(5) 3.147 .
S(1) H(8) 2.962 .
S(1) H(8) 3.323 1_565
S(2) H(4) 3.214 2_546
S(2) H(8) 3.177 3_667
S(3) H(1) 3.011 1_545
S(3) H(5) 3.581 .
S(3) H(6) 3.133 1_565
S(3) H(8) 3.395 1_565
S(4) H(3) 3.171 2_556
S(4) H(4) 3.167 2_546
S(5) H(2) 3.018 2_646
S(5) H(6) 3.234 2_656
S(6) H(2) 3.115 4_565
S(6) H(2) 3.059 4_575
S(6) H(3) 3.561 4_565
S(6) H(7) 3.173 1_565
S(7) H(5) 3.473 2_646
S(7) H(6) 3.000 2_656
S(8) H(2) 3.241 4_565
S(8) H(3) 3.372 4_565
S(8) H(4) 3.120 4_565
S(8) H(7) 3.132 1_565
C(1) H(1) 2.927 1_545
C(1) H(8) 3.571 1_565
C(2) H(1) 3.552 1_545
C(2) H(4) 3.587 2_546
C(5) H(7) 3.020 1_565
C(6) H(2) 3.488 4_565
C(6) H(7) 2.669 1_565
C(7) H(7) 3.574 1_565
C(8) H(5) 3.493 1_545
H(1) S(1) 3.353 1_565
H(1) S(3) 3.011 1_565
H(1) C(1) 2.927 1_565
H(1) C(2) 3.552 1_565
H(1) H(3) 2.981 1_565
H(2) S(5) 3.018 2_656
H(2) S(6) 3.115 4_464
H(2) S(6) 3.059 4_474
H(2) S(8) 3.241 4_464
H(2) C(6) 3.488 4_464
H(3) S(4) 3.171 2_546
H(3) S(6) 3.561 4_464
H(3) S(8) 3.372 4_464
H(3) H(1) 2.981 1_545
H(3) H(4) 3.310 1_545
H(4) S(2) 3.214 2_556
H(4) S(4) 3.167 2_556
H(4) S(8) 3.120 4_464
H(4) C(2) 3.587 2_556
H(4) H(3) 3.310 1_565
H(5) S(1) 3.147 .
H(5) S(3) 3.581 .
H(5) S(7) 3.473 2_656
H(5) C(8) 3.493 1_565
H(5) H(6) 3.377 1_565
H(5) H(7) 2.866 1_565
H(5) H(8) 3.395 1_565
H(6) S(3) 3.133 1_545
H(6) S(5) 3.234 2_646
H(6) S(7) 3.000 2_646
H(6) H(5) 3.377 1_545
H(7) S(6) 3.173 1_545
H(7) S(8) 3.132 1_545
H(7) C(5) 3.020 1_545
H(7) C(6) 2.669 1_545
H(7) C(7) 3.574 1_545
H(7) H(5) 2.866 1_545
H(8) S(1) 3.323 1_545
H(8) S(1) 2.962 .
H(8) S(2) 3.177 3_667
H(8) S(3) 3.395 1_545
H(8) C(1) 3.571 1_545
H(8) H(5) 3.395 1_545

loop_
_geom_torsion_atom_site_label_1
_geom_torsion_atom_site_label_2
_geom_torsion_atom_site_label_3
_geom_torsion_atom_site_label_4
_geom_torsion
_geom_torsion_site_symmetry_1
_geom_torsion_site_symmetry_3
_geom_torsion_site_symmetry_4
S(1) Pd(1) S(2) C(2) 0.42(15) . . .
S(2) Pd(1) S(1) C(1) -0.50(16) . . .
S(1) Pd(1) S(2) C(2) 179.58(15) . 3_667 3_667
S(2) Pd(1) S(1) C(1) 179.50(16) 3_667 . .
S(1) Pd(1) S(2) C(2) -179.58(15) 3_667 . .
S(2) Pd(1) S(1) C(1) -179.50(16) . 3_667 3_667
S(1) Pd(1) S(2) C(2) -0.42(15) 3_667 3_667 3_667
S(2) Pd(1) S(1) C(1) 0.50(16) 3_667 3_667 3_667
S(5) Pd(2) S(6) C(6) -0.34(15) . . .
S(6) Pd(2) S(5) C(5) 0.79(15) . . .
S(5) Pd(2) S(6) C(6) -179.66(15) . 3_777 3_777
S(6) Pd(2) S(5) C(5) -179.21(15) 3_777 . .
S(5) Pd(2) S(6) C(6) 179.66(15) 3_777 . .
S(6) Pd(2) S(5) C(5) 179.21(15) . 3_777 3_777
S(5) Pd(2) S(6) C(6) 0.34(15) 3_777 3_777 3_777
S(6) Pd(2) S(5) C(5) -0.79(15) 3_777 3_777 3_777
Pd(1) S(1) C(1) S(3) -179.95(17) . . .
Pd(1) S(1) C(1) C(2) 0.5(3) . . .
Pd(1) S(2) C(2) S(4) -179.39(18) . . .
Pd(1) S(2) C(2) C(1) -0.3(3) . . .
C(1) S(3) C(3) C(4) -34.8(4) . . .
C(3) S(3) C(1) S(1) -178.5(2) . . .
C(3) S(3) C(1) C(2) 1.0(4) . . .
C(2) S(4) C(4) C(3) -58.8(4) . . .
C(4) S(4) C(2) S(2) -155.6(2) . . .
C(4) S(4) C(2) C(1) 25.3(4) . . .
Pd(2) S(5) C(5) S(7) -179.84(17) . . .
Pd(2) S(5) C(5) C(6) -1.3(3) . . .
Pd(2) S(6) C(6) S(8) -178.63(17) . . .
Pd(2) S(6) C(6) C(5) -0.3(3) . . .
C(5) S(7) C(7) C(8) -57.3(3) . . .
C(7) S(7) C(5) S(5) -157.9(2) . . .
C(7) S(7) C(5) C(6) 23.6(4) . . .
C(6) S(8) C(8) C(7) -41.6(4) . . .
C(8) S(8) C(6) S(6) -174.5(2) . . .
C(8) S(8) C(6) C(5) 7.3(4) . . .
S(1) C(1) C(2) S(2) -0.2(4) . . .
S(1) C(1) C(2) S(4) 178.9(2) . . .
S(3) C(1) C(2) S(2) -179.6(2) . . .
S(3) C(1) C(2) S(4) -0.6(6) . . .
S(3) C(3) C(4) S(4) 67.1(4) . . .
S(5) C(5) C(6) S(6) 1.1(5) . . .
S(5) C(5) C(6) S(8) 179.2(2) . . .
S(7) C(5) C(6) S(6) 179.5(2) . . .
S(7) C(5) C(6) S(8) -2.5(6) . . .
S(7) C(7) C(8) S(8) 70.7(4) . . .
